data_7056866
loop_
_publ_author_name
'Li, Lili'
'Wu, Wen Xin'
'Liu, Zheng Fei'
'Jin, Wei Jun'

_publ_section_title
;
 Effect of geometry factors on the priority of \s-hole&#x22EF;\p and
 \p-hole&#x22EF;\p bond in phosphorescent cocrystals formed by pyrene or
 phenanthrene and trihaloperfluorobenzenes
;
_journal_issue 13
_journal_name_full 'New Journal of Chemistry'
_journal_page_first 10633
_journal_paper_doi 10.1039/C7NJ04536K
_journal_volume 42
_journal_year 2018
_chemical_formula_moiety 'C6 F3 I3, C16 H10'
_chemical_formula_sum 'C22 H10 F3 I3'
_chemical_formula_weight 712.00
_space_group_crystal_system orthorhombic
_space_group_IT_number 60
_space_group_name_Hall '-P 2n 2ab'
_space_group_name_H-M_alt 'P b c n'
_symmetry_space_group_name_Hall '-P 2n 2ab'
_symmetry_space_group_name_H-M 'P b c n'
_atom_sites_solution_hydrogens geom
_atom_sites_solution_primary dual
_audit_creation_date 2017-07-17
_audit_creation_method
;
Olex2 1.2
(compiled 2017.03.28 svn.r3405 for OlexSys, GUI svn.r5337)
;
_audit_update_record
;
2017-11-16 deposited with the CCDC.
2018-01-08 downloaded from the CCDC.
;
_cell_angle_alpha 90
_cell_angle_beta 90
_cell_angle_gamma 90
_cell_formula_units_Z 4
_cell_length_a 5.12210(10)
_cell_length_b 17.6080(2)
_cell_length_c 22.7903(3)
_cell_measurement_reflns_used 3958
_cell_measurement_temperature 285(1)
_cell_measurement_theta_max 73.2590
_cell_measurement_theta_min 5.3700
_cell_volume 2055.46(5)
_computing_cell_refinement 'CrysAlisPro 1.171.39.6a (Rigaku OD, 2015)'
_computing_data_collection 'CrysAlisPro 1.171.39.6a (Rigaku OD, 2015)'
_computing_data_reduction 'CrysAlisPro 1.171.39.6a (Rigaku OD, 2015)'
_computing_molecular_graphics 'Olex2 (Dolomanov et al., 2009)'
_computing_publication_material 'Olex2 (Dolomanov et al., 2009)'
_computing_structure_refinement 'ShelXL (Sheldrick, 2015)'
_computing_structure_solution 'ShelXT (Sheldrick, 2015)'
_diffrn_ambient_environment air
_diffrn_ambient_temperature 285(1)
_diffrn_detector 'CCD plate'
_diffrn_detector_area_resol_mean 5.3127
_diffrn_detector_type AtlasS2
_diffrn_measured_fraction_theta_full 1.000
_diffrn_measured_fraction_theta_max 0.987
_diffrn_measurement_details
;
List of Runs (angles in degrees, time in seconds):

  # Type    Start    End  Width  t~exp~   \w     \q     \k     \f   Frames
#--------------------------------------------------------------------------
  1  \w    -58.00  31.00   1.00    1.08    --  -41.49  37.00-120.00   89
  2  \w     12.00  81.00   1.00    1.08    --   41.49 -99.00  90.00   69
  3  \w     73.00  98.00   1.00    1.08    --   41.49-125.00   0.00   25
  4  \w     36.00 108.00   1.00    4.33    --  107.52 -94.00 120.00   72
  5  \w     24.00  62.00   1.00    1.08    --   41.49-125.00   0.00   38
  6  \w     37.00 134.00   1.00    4.33    --  107.52 -61.00-120.00   97
  7  \w     91.00 135.00   1.00    4.33    --  107.52 -77.00 -60.00   44
  8  \w     84.00 171.00   1.00    4.33    --  107.52  61.00  30.00   87
  9  \w    112.00 147.00   1.00    4.33    --  107.52 103.00  85.00   35
 10  \w    128.00 177.00   1.00    4.33    --  107.52  77.00-150.00   49
 11  \w     87.00 112.00   1.00    4.33    --  107.52  77.00-150.00   25
 12  \w     30.00  55.00   1.00    1.08    --   41.49-125.00-180.00   25
;
_diffrn_measurement_device 'four-circle diffractometer'
_diffrn_measurement_device_type 'SuperNova, Dual, Cu at home/near, AtlasS2'
_diffrn_measurement_method '\w scans'
_diffrn_orient_matrix_type 'CrysAlisPro convention (1999,Acta A55,543-557)'
_diffrn_orient_matrix_UB_11 0.1539995000
_diffrn_orient_matrix_UB_12 -0.0693210000
_diffrn_orient_matrix_UB_13 0.0224445000
_diffrn_orient_matrix_UB_21 -0.1027401000
_diffrn_orient_matrix_UB_22 -0.0473916000
_diffrn_orient_matrix_UB_23 -0.0519559000
_diffrn_orient_matrix_UB_31 0.2369673000
_diffrn_orient_matrix_UB_32 0.0245084000
_diffrn_orient_matrix_UB_33 -0.0370090000
_diffrn_radiation_monochromator mirror
_diffrn_radiation_probe x-ray
_diffrn_radiation_type CuK\a
_diffrn_radiation_wavelength 1.54184
_diffrn_reflns_av_R_equivalents 0.0559
_diffrn_reflns_av_unetI/netI 0.0436
_diffrn_reflns_Laue_measured_fraction_full 1.000
_diffrn_reflns_Laue_measured_fraction_max 0.987
_diffrn_reflns_limit_h_max 6
_diffrn_reflns_limit_h_min -5
_diffrn_reflns_limit_k_max 21
_diffrn_reflns_limit_k_min -21
_diffrn_reflns_limit_l_max 24
_diffrn_reflns_limit_l_min -28
_diffrn_reflns_number 7069
_diffrn_reflns_point_group_measured_fraction_full 1.000
_diffrn_reflns_point_group_measured_fraction_max 0.987
_diffrn_reflns_theta_full 67.684
_diffrn_reflns_theta_max 73.507
_diffrn_reflns_theta_min 3.879
_diffrn_source 'micro-focus sealed X-ray tube'
_diffrn_source_type 'SuperNova (Cu) X-ray Source'
_exptl_absorpt_coefficient_mu 36.114
_exptl_absorpt_correction_T_max 1.00000
_exptl_absorpt_correction_T_min 0.15693
_exptl_absorpt_correction_type multi-scan
_exptl_absorpt_process_details
;
CrysAlisPro 1.171.39.6a (Rigaku Oxford Diffraction, 2015)
Empirical absorption correction using spherical harmonics,
 implemented in SCALE3 ABSPACK scaling algorithm.
;
_exptl_crystal_colour colourless
_exptl_crystal_colour_primary colourless
_exptl_crystal_density_diffrn 2.301
_exptl_crystal_description block
_exptl_crystal_F_000 1312
_exptl_crystal_size_max 0.2
_exptl_crystal_size_mid 0.2
_exptl_crystal_size_min 0.2
_refine_diff_density_max 1.390
_refine_diff_density_min -1.453
_refine_diff_density_rms 0.253
_refine_ls_extinction_method none
_refine_ls_goodness_of_fit_ref 1.072
_refine_ls_hydrogen_treatment constr
_refine_ls_matrix_type full
_refine_ls_number_parameters 129
_refine_ls_number_reflns 2051
_refine_ls_number_restraints 0
_refine_ls_restrained_S_all 1.072
_refine_ls_R_factor_all 0.0542
_refine_ls_R_factor_gt 0.0511
_refine_ls_shift/su_max 0.001
_refine_ls_shift/su_mean 0.000
_refine_ls_structure_factor_coef Fsqd
_refine_ls_weighting_details 'w=1/[\s^2^(Fo^2^)+(0.0863P)^2^+5.1285P] where P=(Fo^2^+2Fc^2^)/3'
_refine_ls_weighting_scheme calc
_refine_ls_wR_factor_gt 0.1382
_refine_ls_wR_factor_ref 0.1425
_reflns_Friedel_coverage 0.000
_reflns_number_gt 1862
_reflns_number_total 2051
_reflns_threshold_expression 'I > 2\s(I)'
_cod_data_source_file c7nj04536k2.cif
_cod_data_source_block 20170301a
_cod_depositor_comments 'Adding full bibliography for 7056866--7056869.cif.'
_cod_database_code 7056866
_shelx_shelxl_version_number 2014/7
_chemical_oxdiff_formula c1h1f1i1
_shelx_space_group_comment
;
The symmetry employed for this shelxl refinement is uniquely defined
by the following loop, which should always be used as a source of
symmetry information in preference to the above space-group names.
They are only intended as comments.
;
_reflns_odcompleteness_completeness 99.86
_reflns_odcompleteness_iscentric 1
_reflns_odcompleteness_theta 67.13
_olex2_refinement_description
;
1. Fixed Uiso
 At 1.2 times of:
  All C(H) groups
2.a Aromatic/amide H refined with riding coordinates:
 C5(H5), C6(H6), C8(H8), C9(H9), C10(H10)
;
_olex2_submission_special_instructions 'No special instructions were received'
_oxdiff_exptl_absorpt_empirical_details
;
Empirical correction (ABSPACK) includes:
- Absorption correction using spherical harmonics
- Frame scaling
;
_oxdiff_exptl_absorpt_empirical_full_max 4.268
_oxdiff_exptl_absorpt_empirical_full_min 0.516

loop_
_space_group_symop_operation_xyz
'x, y, z'
'-x+1/2, -y+1/2, z+1/2'
'-x, y, -z+1/2'
'x+1/2, -y+1/2, -z'
'-x, -y, -z'
'x-1/2, y-1/2, -z-1/2'
'x, -y, z-1/2'
'-x-1/2, y-1/2, z'

loop_
_atom_site_label
_atom_site_type_symbol
_atom_site_fract_x
_atom_site_fract_y
_atom_site_fract_z
_atom_site_U_iso_or_equiv
_atom_site_adp_type
_atom_site_occupancy
_atom_site_site_symmetry_order
_atom_site_calc_flag
_atom_site_refinement_flags_posn
_atom_site_refinement_flags_adp
_atom_site_refinement_flags_occupancy
C1 C 0.5000 0.6743(5) 0.7500 0.0388(19) Uani 1 2 d S T P
C2 C 0.6698(12) 0.7155(3) 0.7150(3) 0.0356(12) Uani 1 1 d . . .
C3 C 0.6692(11) 0.7936(3) 0.7131(2) 0.0290(11) Uani 1 1 d . . .
C4 C 0.5000 0.8320(4) 0.7500 0.0283(15) Uani 1 2 d S T P
F1 F 0.5000 0.9073(3) 0.7500 0.0447(12) Uani 1 2 d S T P
F2 F 0.8409(10) 0.6779(3) 0.6818(2) 0.0598(12) Uani 1 1 d . . .
I1 I 0.5000 0.55668(4) 0.7500 0.0827(4) Uani 1 2 d S T P
I2 I 0.91626(8) 0.85240(3) 0.65598(2) 0.0437(2) Uani 1 1 d . . .
C5 C 0.1689(14) 0.4099(5) 0.5449(3) 0.0499(17) Uani 1 1 d . . .
H5 H 0.0625 0.3689 0.5545 0.060 Uiso 1 1 calc R . .
C6 C 0.1391(13) 0.4753(5) 0.5740(3) 0.0502(19) Uani 1 1 d . . .
H6 H 0.0151 0.4784 0.6037 0.060 Uiso 1 1 calc R . .
C7 C 0.2946(12) 0.5408(4) 0.5603(2) 0.0397(14) Uani 1 1 d . . .
C8 C 0.2615(16) 0.6101(5) 0.5882(3) 0.060(2) Uani 1 1 d . . .
H8 H 0.1353 0.6149 0.6173 0.072 Uiso 1 1 calc R . .
C9 C 0.413(2) 0.6721(6) 0.5735(4) 0.067(3) Uani 1 1 d . . .
H9 H 0.3860 0.7180 0.5928 0.080 Uiso 1 1 calc R . .
C10 C 0.5996(19) 0.6675(5) 0.5313(4) 0.060(2) Uani 1 1 d . . .
H10 H 0.7017 0.7097 0.5225 0.072 Uiso 1 1 calc R . .
C11 C 0.6385(13) 0.5990(4) 0.5009(3) 0.0392(13) Uani 1 1 d . . .
C12 C 0.4850(11) 0.5352(4) 0.5151(2) 0.0299(11) Uani 1 1 d . . .

loop_
_atom_site_aniso_label
_atom_site_aniso_U_11
_atom_site_aniso_U_22
_atom_site_aniso_U_33
_atom_site_aniso_U_23
_atom_site_aniso_U_13
_atom_site_aniso_U_12
C1 0.046(5) 0.024(4) 0.046(5) 0.000 -0.007(4) 0.000
C2 0.036(3) 0.035(3) 0.035(3) -0.006(2) 0.001(2) 0.013(2)
C3 0.025(2) 0.033(3) 0.029(2) 0.007(2) 0.002(2) -0.002(2)
C4 0.027(4) 0.021(4) 0.037(4) 0.000 -0.010(3) 0.000
F1 0.041(3) 0.022(2) 0.071(4) 0.000 0.005(3) 0.000
F2 0.062(3) 0.056(3) 0.061(3) -0.015(2) 0.015(2) 0.021(2)
I1 0.1274(9) 0.0199(4) 0.1009(7) 0.000 -0.0189(6) 0.000
I2 0.0307(3) 0.0610(4) 0.0394(3) 0.01678(17) 0.00127(14) -0.00185(16)
C5 0.036(3) 0.060(4) 0.053(4) 0.020(4) -0.001(3) -0.005(3)
C6 0.034(3) 0.081(5) 0.035(3) 0.019(3) 0.017(3) 0.009(3)
C7 0.035(3) 0.056(4) 0.028(3) 0.000(3) 0.000(2) 0.017(3)
C8 0.058(5) 0.085(6) 0.038(3) -0.007(4) 0.004(3) 0.033(5)
C9 0.090(7) 0.056(5) 0.055(5) -0.014(4) -0.011(4) 0.024(5)
C10 0.079(6) 0.044(4) 0.058(5) -0.002(4) -0.017(4) 0.009(4)
C11 0.038(3) 0.042(3) 0.038(3) 0.009(3) -0.008(3) 0.003(3)
C12 0.023(2) 0.041(3) 0.026(2) 0.009(2) -0.003(2) 0.012(2)

loop_
_atom_type_symbol
_atom_type_description
_atom_type_scat_dispersion_real
_atom_type_scat_dispersion_imag
_atom_type_scat_source
C C 0.0181 0.0091 'International Tables Vol C Tables 4.2.6.8 and 6.1.1.4'
H H 0.0000 0.0000 'International Tables Vol C Tables 4.2.6.8 and 6.1.1.4'
F F 0.0727 0.0534 'International Tables Vol C Tables 4.2.6.8 and 6.1.1.4'
I I -0.3257 6.8362 'International Tables Vol C Tables 4.2.6.8 and 6.1.1.4'

loop_
_geom_angle_atom_site_label_1
_geom_angle_atom_site_label_2
_geom_angle_atom_site_label_3
_geom_angle
_geom_angle_site_symmetry_1
_geom_angle_site_symmetry_3
C2 C1 C2 116.8(8) 3_656 .
C2 C1 I1 121.6(4) . .
C2 C1 I1 121.6(4) 3_656 .
C3 C2 C1 122.7(6) . .
F2 C2 C1 118.6(6) . .
F2 C2 C3 118.7(6) . .
C2 C3 C4 118.1(5) . .
C2 C3 I2 120.8(4) . .
C4 C3 I2 121.0(4) . .
C3 C4 C3 121.5(7) 3_656 .
F1 C4 C3 119.3(4) . .
F1 C4 C3 119.3(4) . 3_656
C6 C5 H5 119.0 . .
C6 C5 C11 121.9(7) . 5_666
C11 C5 H5 119.0 5_666 .
C5 C6 H6 119.3 . .
C5 C6 C7 121.4(6) . .
C7 C6 H6 119.3 . .
C8 C7 C6 122.7(6) . .
C8 C7 C12 118.5(7) . .
C12 C7 C6 118.8(6) . .
C7 C8 H8 119.5 . .
C9 C8 C7 121.1(7) . .
C9 C8 H8 119.5 . .
C8 C9 H9 119.3 . .
C10 C9 C8 121.4(9) . .
C10 C9 H9 119.3 . .
C9 C10 H10 120.0 . .
C9 C10 C11 119.9(9) . .
C11 C10 H10 120.0 . .
C10 C11 C5 123.0(7) . 5_666
C10 C11 C12 119.6(7) . .
C12 C11 C5 117.4(6) . 5_666
C7 C12 C12 119.0(7) . 5_666
C11 C12 C7 119.5(6) . .
C11 C12 C12 121.5(7) . 5_666

loop_
_geom_bond_atom_site_label_1
_geom_bond_atom_site_label_2
_geom_bond_distance
_geom_bond_site_symmetry_2
C1 C2 1.386(8) 3_656
C1 C2 1.386(8) .
C1 I1 2.071(9) .
C2 C3 1.375(8) .
C2 F2 1.334(7) .
C3 C4 1.384(7) .
C3 I2 2.090(5) .
C4 C3 1.383(7) 3_656
C4 F1 1.326(9) .
C5 H5 0.9300 .
C5 C6 1.338(12) .
C5 C11 1.446(10) 5_666
C6 H6 0.9300 .
C6 C7 1.435(11) .
C7 C8 1.387(11) .
C7 C12 1.423(8) .
C8 H8 0.9300 .
C8 C9 1.379(15) .
C9 H9 0.9300 .
C9 C10 1.360(15) .
C10 H10 0.9300 .
C10 C11 1.405(11) .
C11 C5 1.446(10) 5_666
C11 C12 1.409(9) .
C12 C12 1.425(12) 5_666
